data_2104426
loop_
_publ_author_name
'Kasuni\<c, Marta'
'Meden, Anton'
'\<Skapin, Sre\<co D.'
'Suvorov, Danilo'
'Golobi\<c, Amalija'

_publ_section_title
;
 Order--disorder of oxygen anions and vacancies in solid solutions of
 La~2~TiO~5~ and La~4~Ga~2~O~9~
;
_journal_coeditor_code KD5032
_journal_issue 5
_journal_name_full 'Acta Crystallographica Section B'
_journal_page_first 558
_journal_page_last 566
_journal_paper_doi 10.1107/S010876810902833X
_journal_volume 65
_journal_year 2009
_chemical_formula_moiety 'La2 O5 Ti1'
_chemical_formula_sum 'La2 O5 Ti'
_chemical_formula_weight 405.69
_chemical_name_systematic ' ?'
_space_group_IT_number 62
_space_group_name_Hall '-P 2c 2n'
_symmetry_cell_setting orthorhombic
_symmetry_space_group_name_Hall '-P 2c 2n'
_symmetry_space_group_name_H-M 'P n a m'
_cell_angle_alpha 90
_cell_angle_beta 90
_cell_angle_gamma 90
_cell_formula_units_Z 4
_cell_length_a 11.00713(11)
_cell_length_b 11.40018(11)
_cell_length_c 3.94377(4)
_cell_measurement_temperature 293.0(10)
_cell_volume 494.877(9)
_computing_structure_refinement 'Topas Academic v4.1 (Coelho, 2004)'
_diffrn_ambient_temperature 293.0(10)
_diffrn_measurement_device_type 'Bruker AXS D4 Endeavor'
_diffrn_radiation_monochromator 'graphite, secondary'
_diffrn_radiation_type 'Cu K\a'
_diffrn_radiation_wavelength 1.5418
_exptl_crystal_density_diffrn 5.445
_pd_char_colour 'pale yellow'
_pd_char_particle_morphology irregular
_pd_instr_location ' ?'
_pd_meas_2theta_range_inc 0.020
_pd_meas_2theta_range_max 140
_pd_meas_2theta_range_min 10
_pd_meas_number_of_points 6501
_pd_meas_scan_method step
_pd_prep_temperature 1573.0(10)
_pd_proc_2theta_range_inc 0.020
_pd_proc_2theta_range_max 140
_pd_proc_2theta_range_min 10
_pd_proc_info_excluded_regions none
_pd_proc_ls_background_function 'Chebychev polynomial, order 6'
_pd_proc_ls_pref_orient_corr none
_pd_proc_ls_profile_function 'TOPAS Fundamental parameters approach'
_pd_proc_ls_prof_R_factor 0.09039
_pd_proc_ls_prof_wR_expected 0.06805
_pd_proc_ls_prof_wR_factor 0.12006
_pd_proc_wavelength 1.5418
_pd_spec_mounting ' flat plate'
_pd_spec_mount_mode reflection
_pd_spec_shape irregular
_refine_ls_goodness_of_fit_all 1.764
_refine_ls_number_parameters 33
_refine_ls_shift/su_max 0.001
_cod_data_source_file kd5032.cif
_cod_data_source_block 1
_cod_original_cell_volume 494.877(8)
_cod_original_formula_sum 'La2 O5 Ti1'
_cod_database_code 2104426

loop_
_symmetry_equiv_pos_as_xyz
'x, y, z'
'-x+1/2, y+1/2, -z'
'x+1/2, -y+1/2, -z+1/2'
'-x, -y, z+1/2'
'-x, -y, -z'
'x+1/2, -y+1/2, z'
'-x+1/2, y+1/2, z+1/2'
'x, y, -z+1/2'

loop_
_atom_site_type_symbol
_atom_site_label
_atom_site_fract_x
_atom_site_fract_y
_atom_site_fract_z
_atom_site_occupancy
La La1 0.13587(11) 0.06177(11) 0.25 1
La La2 0.40441(11) 0.21390(11) 0.75 1
Ti Ti 0.1937(3) 0.3738(3) 0.25 1
O O1 0.0092(11) 0.0997(11) 0.75 1
O O2 0.2750(11) 0.0309(11) 0.75 1
O O3 0.2388(10) 0.3691(12) 0.75 1
O O4 0.2770(11) 0.2270(12) 0.25 1
O O5 0.0377(11) 0.3301(11) 0.25 1

loop_
_atom_type_symbol
_atom_type_description
_atom_type_scat_dispersion_real
_atom_type_scat_dispersion_imag
_atom_type_scat_source
? ? ? ? ?

loop_
_geom_angle_atom_site_label_1
_geom_angle_atom_site_label_2
_geom_angle_atom_site_label_3
_geom_angle_site_symmetry_1
_geom_angle_site_symmetry_2
_geom_angle_site_symmetry_3
_geom_angle
_geom_angle_publ_flag
O1 La1 O2 . . . 75.0(3) no
O1 La1 O4 . . . 103.0(3) no
O1 La1 O1 . . 1_554 107.0(3) no
O1 La1 O2 . . 1_554 176.7(4) no
O1 La1 O3 . . 2_546 116.8(3) no
O1 La1 O1 . . 4_554 76.2(3) no
O2 La1 O4 . . . 73.8(3) no
O1 La1 O2 1_554 . . 176.7(4) no
O2 La1 O2 . . 1_554 102.9(3) no
O2 La1 O3 . . 2_546 63.8(3) no
O1 La1 O2 4_554 . . 107.0(3) no
O1 La1 O4 1_554 . . 103.0(3) no
O2 La1 O4 1_554 . . 73.8(3) no
O3 La1 O4 2_546 . . 108.4(4) no
O1 La1 O4 4_554 . . 178.6(4) no
O1 La1 O2 1_554 . 1_554 75.0(3) no
O1 La1 O3 1_554 . 2_546 116.8(3) no
O1 La1 O1 1_554 . 4_554 76.2(3) no
O2 La1 O3 1_554 . 2_546 63.8(3) no
O1 La1 O2 4_554 . 1_554 107.0(3) no
O1 La1 O3 4_554 . 2_546 73.1(4) no
O2 La2 O3 . . . 99.8(4) no
O2 La2 O4 . . . 74.0(3) no
O2 La2 O4 . . 1_556 74.0(3) no
O2 La2 O5 . . 3_555 99.5(3) no
O1 La2 O2 3_556 . . 174.2(4) no
O2 La2 O5 . . 3_556 99.5(3) no
O3 La2 O4 . . . 62.7(3) no
O3 La2 O4 . . 1_556 62.7(3) no
O3 La2 O5 . . 3_555 124.0(3) no
O1 La2 O3 3_556 . . 74.4(4) no
O3 La2 O5 . . 3_556 124.0(3) no
O4 La2 O4 . . 1_556 108.9(3) no
O4 La2 O5 . . 3_555 73.2(3) no
O1 La2 O4 3_556 . . 102.8(4) no
O4 La2 O5 . . 3_556 171.9(4) no
O4 La2 O5 1_556 . 3_555 171.9(4) no
O1 La2 O4 3_556 . 1_556 102.8(4) no
O4 La2 O5 1_556 . 3_556 73.2(3) no
O1 La2 O5 3_556 . 3_555 84.1(3) no
O5 La2 O5 3_555 . 3_556 103.6(3) no
O1 La2 O5 3_556 . 3_556 84.1(3) no
O3 Ti O4 . . . 81.9(4) no
O3 Ti O5 . . . 103.1(3) no
O3 Ti O3 . . 1_554 151.6(5) no
O2 Ti O3 2_556 . . 88.8(4) no
O4 Ti O5 . . . 102.5(6) no
O3 Ti O4 1_554 . . 81.9(4) no
O2 Ti O4 2_556 . . 140.4(6) no
O3 Ti O5 1_554 . . 103.1(3) no
O2 Ti O5 2_556 . . 117.1(6) no
O2 Ti O3 2_556 . 1_554 88.8(4) no
La1 O1 La1 . . 1_556 107.0(5) no
La1 O1 La2 . . 3_456 115.2(3) no
La1 O1 La1 . . 4_555 103.8(4) no
La1 O1 La2 1_556 . 3_456 115.2(3) no
La1 O1 La1 1_556 . 4_555 103.8(4) no
La1 O1 La2 4_555 . 3_456 110.6(5) no
La1 O2 La2 . . . 103.1(3) no
La1 O2 La1 . . 1_556 102.9(4) no
La1 O2 Ti . . 2_546 104.6(4) no
La1 O2 La2 1_556 . . 103.1(3) no
La2 O2 Ti . . 2_546 134.8(6) no
La1 O2 Ti 1_556 . 2_546 104.6(4) no
La2 O3 Ti . . . 101.2(4) no
La2 O3 Ti . . 1_556 101.2(4) no
La1 O3 La2 2_556 . . 102.0(4) no
Ti O3 Ti . . 1_556 151.6(6) no
La1 O3 Ti 2_556 . . 96.2(4) no
La1 O3 Ti 2_556 . 1_556 96.2(4) no
La1 O4 La2 . . . 108.7(4) no
La1 O4 Ti . . . 111.8(5) no
La1 O4 La2 . . 1_554 108.7(4) no
La2 O4 Ti . . . 109.4(4) no
La2 O4 La2 . . 1_554 108.9(5) no
La2 O4 Ti 1_554 . . 109.4(4) no
La2 O5 Ti 3_455 . . 128.1(2) no
La2 O5 Ti 3_456 . . 128.1(2) no
La2 O5 La2 3_455 . 3_456 103.6(4) no

loop_
_geom_bond_atom_site_label_1
_geom_bond_atom_site_label_2
_geom_bond_site_symmetry_1
_geom_bond_site_symmetry_2
_geom_bond_distance
_geom_bond_publ_flag
La1 O1 . . 2.453(7) no
La1 O2 . . 2.521(8) no
La1 O4 . . 2.442(13) no
La1 O1 . 1_554 2.453(7) no
La1 O2 . 1_554 2.521(8) no
La1 O3 . 2_546 2.594(13) no
La1 O1 . 4_554 2.437(12) no
La2 O2 . . 2.526(12) no
La2 O3 . . 2.540(12) no
La2 O4 . . 2.424(7) no
La2 O4 . 1_556 2.424(7) no
La2 O5 . 3_555 2.509(8) no
La2 O1 . 3_556 2.418(13) no
La2 O5 . 3_556 2.509(8) no
Ti O3 . . 2.034(3) no
Ti O4 . . 1.908(14) no
Ti O5 . . 1.788(13) no
Ti O3 . 1_554 2.034(3) no
Ti O2 . 2_556 1.824(13) no

loop_
_geom_torsion_atom_site_label_1
_geom_torsion_atom_site_label_2
_geom_torsion_atom_site_label_3
_geom_torsion_atom_site_label_4
_geom_torsion_site_symmetry_1
_geom_torsion_site_symmetry_2
_geom_torsion_site_symmetry_3
_geom_torsion_site_symmetry_4
_geom_torsion
_geom_torsion_publ_flag
O1 La1 O2 La2 . . . . -104.4(4) no
O4 La1 O2 La2 . . . . 4.3(3) no
O1 La1 O4 La2 . . . . 65.2(5) no
O1 La1 O4 Ti . . . . -55.6(3) no
O2 La1 O4 La2 . . . . -4.7(4) no
O2 La1 O4 Ti . . . . -125.5(2) no
O3 La2 O2 La1 . . . . 53.4(3) no
O4 La2 O2 La1 . . . . -4.4(3) no
O2 La2 O3 Ti . . . . -81.1(4) no
O4 La2 O3 Ti . . . . -14.9(4) no
O2 La2 O4 La1 . . . . 4.6(4) no
O2 La2 O4 Ti . . . . 126.9(5) no
O3 La2 O4 La1 . . . . -105.7(5) no
O3 La2 O4 Ti . . . . 16.6(4) no
O4 Ti O3 La2 . . . . 17.1(5) no
O5 Ti O3 La2 . . . . 118.2(5) no
O3 Ti O4 La1 . . . . 101.7(3) no
O3 Ti O4 La2 . . . . -18.7(5) no
O5 Ti O4 La1 . . . . 0.00 no
O5 Ti O4 La2 . . . . -120.4(4) no
